data_7201931
loop_
_publ_author_name
'Cozzi, Franco'
'Annunziata, Rita'
'Benaglia, Maurizio'
'Baldridge, Kim K.'
'Aguirre, Gerardo'
'Estrada, Jes\'us'
'Sritana-Anant, Yongsak'
'Siegel, Jay S.'

_publ_section_title
;
 Through-space interactions between parallel-offset arenes at the van
 der Waals distance: 1,8-diarylbiphenylene syntheses, structure and QM
 computations
;
_journal_issue 19
_journal_name_full 'Physical Chemistry Chemical Physics'
_journal_page_first 2686
_journal_page_last 2694
_journal_paper_doi 10.1039/b800031j
_journal_volume 10
_journal_year 2008
_chemical_formula_sum 'C29 H23 N'
_chemical_formula_weight 385.48
_chemical_name_systematic
;
?
;
_space_group_IT_number 14
_symmetry_cell_setting monoclinic
_symmetry_space_group_name_Hall '-P 2ybc'
_symmetry_space_group_name_H-M 'P 1 21/c 1'
_atom_sites_solution_hydrogens geom
_atom_sites_solution_primary direct
_atom_sites_solution_secondary difmap
_audit_creation_method SHELXL-97
_cell_angle_alpha 90.00
_cell_angle_beta 108.092(11)
_cell_angle_gamma 90.00
_cell_formula_units_Z 4
_cell_length_a 8.3064(13)
_cell_length_b 32.077(4)
_cell_length_c 8.3998(16)
_cell_measurement_reflns_used 60
_cell_measurement_temperature 297(2)
_cell_measurement_theta_max 11.56
_cell_measurement_theta_min 5.10
_cell_volume 2127.4(6)
_computing_cell_refinement 'Bruker XSCANS'
_computing_data_collection 'Bruker XSCANS'
_computing_data_reduction 'Bruker SHELXTL'
_computing_molecular_graphics 'Bruker SHELXTL'
_computing_publication_material 'Bruker SHELXTL'
_computing_structure_refinement 'SHELXL-97 (Sheldrick, 1997)'
_computing_structure_solution 'SHELXS-97 (Sheldrick, 1990)'
_diffrn_ambient_temperature 297(2)
_diffrn_measured_fraction_theta_full 1.000
_diffrn_measured_fraction_theta_max 1.000
_diffrn_measurement_device_type 'Bruker P4'
_diffrn_measurement_method '\w scans'
_diffrn_radiation_monochromator graphite
_diffrn_radiation_source 'fine-focus sealed tube'
_diffrn_radiation_type MoK\a
_diffrn_radiation_wavelength 0.71073
_diffrn_reflns_av_R_equivalents 0.0385
_diffrn_reflns_av_sigmaI/netI 0.0542
_diffrn_reflns_limit_h_max 3
_diffrn_reflns_limit_h_min -9
_diffrn_reflns_limit_k_max 1
_diffrn_reflns_limit_k_min -38
_diffrn_reflns_limit_l_max 9
_diffrn_reflns_limit_l_min -9
_diffrn_reflns_number 5367
_diffrn_reflns_theta_full 25.00
_diffrn_reflns_theta_max 25.00
_diffrn_reflns_theta_min 2.54
_diffrn_standards_interval_count 97
_diffrn_standards_number 3
_exptl_absorpt_coefficient_mu 0.069
_exptl_absorpt_correction_type none
_exptl_crystal_colour yellow
_exptl_crystal_density_diffrn 1.204
_exptl_crystal_density_method 'not measured'
_exptl_crystal_description Plate
_exptl_crystal_F_000 816
_exptl_crystal_size_max 0.60
_exptl_crystal_size_mid 0.40
_exptl_crystal_size_min 0.08
_refine_diff_density_max 0.182
_refine_diff_density_min -0.174
_refine_diff_density_rms 0.036
_refine_ls_extinction_method none
_refine_ls_goodness_of_fit_ref 1.017
_refine_ls_hydrogen_treatment constr
_refine_ls_matrix_type full
_refine_ls_number_parameters 275
_refine_ls_number_reflns 3736
_refine_ls_number_restraints 0
_refine_ls_restrained_S_all 1.017
_refine_ls_R_factor_all 0.1136
_refine_ls_R_factor_gt 0.0579
_refine_ls_shift/su_max 0.000
_refine_ls_shift/su_mean 0.000
_refine_ls_structure_factor_coef Fsqd
_refine_ls_weighting_details 'calc w=1/[\s^2^(Fo^2^)+(0.0684P)^2^+0.3990P] where P=(Fo^2^+2Fc^2^)/3'
_refine_ls_weighting_scheme calc
_refine_ls_wR_factor_gt 0.1364
_refine_ls_wR_factor_ref 0.1626
_reflns_number_gt 2082
_reflns_number_total 3736
_reflns_threshold_expression >2sigma(I)
_cod_data_source_file b800031j.txt
_cod_data_source_block gahj3
_cod_depositor_comments
;
The following automatic conversions were performed:
'_symmetry_cell_setting' value 'Monoclinic' changed to 'monoclinic'
according to '/home/saulius/struct/CIF-dictionaries/cif_core.dic'
dictionary named 'cif_core.dic' version 2.4.1 from 2010-06-29.

Automatic conversion script
Id: cif_fix_enum 1527 2010-12-29 10:47:43Z saulius 
;
_cod_original_sg_symbol_H-M P2(1)/c
_cod_database_code 7201931

loop_
_symmetry_equiv_pos_as_xyz
'x, y, z'
'-x, y+1/2, -z+1/2'
'-x, -y, -z'
'x, -y-1/2, z-1/2'

loop_
_atom_site_label
_atom_site_type_symbol
_atom_site_fract_x
_atom_site_fract_y
_atom_site_fract_z
_atom_site_U_iso_or_equiv
_atom_site_adp_type
_atom_site_occupancy
_atom_site_symmetry_multiplicity
_atom_site_calc_flag
_atom_site_refinement_flags
_atom_site_disorder_assembly
_atom_site_disorder_group
C1 C 0.7266(3) 0.10241(7) 0.5350(3) 0.0486(6) Uani 1 1 d . . .
C2 C 0.7969(3) 0.16445(7) 0.1678(3) 0.0505(7) Uani 1 1 d . . .
C3 C 0.9159(3) 0.06727(7) 0.3944(3) 0.0472(6) Uani 1 1 d . . .
C4 C 0.7035(3) 0.14903(7) 0.5090(3) 0.0499(6) Uani 1 1 d . . .
C5 C 0.8500(3) 0.18460(7) 0.3229(3) 0.0523(7) Uani 1 1 d . . .
C6 C 0.5986(3) 0.14972(7) 0.6131(3) 0.0517(7) Uani 1 1 d . . .
C7 C 0.8987(3) 0.16684(7) 0.0665(3) 0.0555(7) Uani 1 1 d . . .
H7A H 0.8643 0.1537 -0.0374 0.067 Uiso 1 1 calc R . .
C8 C 0.6210(3) 0.10294(7) 0.6377(3) 0.0513(6) Uani 1 1 d . . .
C9 C 0.8037(3) 0.06729(7) 0.5018(3) 0.0505(6) Uani 1 1 d . . .
C10 C 0.7437(3) 0.18405(7) 0.4363(3) 0.0524(7) Uani 1 1 d . . .
C11 C 0.7655(3) 0.03084(7) 0.5787(3) 0.0595(7) Uani 1 1 d . . .
H11A H 0.8138 0.0057 0.5624 0.071 Uiso 1 1 calc R . .
C12 C 1.1692(4) 0.09062(8) 0.3404(4) 0.0591(7) Uani 1 1 d . . .
H12A H 1.2721 0.1047 0.3752 0.071 Uiso 1 1 calc R . .
C13 C 0.9696(4) 0.05015(8) 0.1390(3) 0.0611(7) Uani 1 1 d . . .
H13A H 0.9360 0.0371 0.0350 0.073 Uiso 1 1 calc R . .
C14 C 1.0017(4) 0.20607(8) 0.3693(4) 0.0703(8) Uani 1 1 d . . .
H14A H 1.0367 0.2195 0.4726 0.084 Uiso 1 1 calc R . .
C15 C 1.1194(4) 0.07187(8) 0.1861(4) 0.0592(7) Uani 1 1 d . . .
C16 C 0.6750(4) 0.22136(8) 0.4782(3) 0.0622(8) Uani 1 1 d . . .
H16A H 0.7005 0.2465 0.4361 0.075 Uiso 1 1 calc R . .
C17 C 1.0700(3) 0.08907(7) 0.4459(3) 0.0526(7) Uani 1 1 d . . .
C18 C 0.8669(3) 0.04694(7) 0.2399(3) 0.0533(7) Uani 1 1 d . . .
C19 C 0.5301(4) 0.18560(8) 0.6497(3) 0.0621(8) Uani 1 1 d . . .
H19A H 0.4601 0.1860 0.7171 0.074 Uiso 1 1 calc R . .
C20 C 1.0505(4) 0.18822(8) 0.1147(4) 0.0604(7) Uani 1 1 d . . .
C21 C 0.5725(4) 0.22196(8) 0.5786(4) 0.0672(8) Uani 1 1 d . . .
H21A H 0.5294 0.2474 0.6002 0.081 Uiso 1 1 calc R . .
C22 C 0.6608(4) 0.03120(8) 0.6754(4) 0.0654(8) Uani 1 1 d . . .
H22A H 0.6385 0.0062 0.7205 0.078 Uiso 1 1 calc R . .
C23 C 1.1025(4) 0.20820(9) 0.2670(4) 0.0725(8) Uani 1 1 d . . .
H23A H 1.2040 0.2229 0.3002 0.087 Uiso 1 1 calc R . .
C24 C 0.5854(3) 0.06773(8) 0.7098(3) 0.0610(7) Uani 1 1 d . . .
H24A H 0.5155 0.0678 0.7775 0.073 Uiso 1 1 calc R . .
C25 C 0.6307(3) 0.14177(9) 0.1079(3) 0.0667(8) Uani 1 1 d . . .
H25A H 0.5404 0.1605 0.1070 0.100 Uiso 1 1 calc R . .
H25B H 0.6314 0.1189 0.1818 0.100 Uiso 1 1 calc R . .
H25C H 0.6141 0.1314 -0.0032 0.100 Uiso 1 1 calc R . .
C26 C 1.1532(4) 0.19058(9) 0.0054(4) 0.0709(8) Uani 1 1 d . . .
C27 C 1.1309(4) 0.11046(10) 0.6139(3) 0.0760(9) Uani 1 1 d . . .
H27A H 1.1331 0.0908 0.7007 0.114 Uiso 1 1 calc R . .
H27B H 1.0554 0.1329 0.6167 0.114 Uiso 1 1 calc R . .
H27C H 1.2428 0.1213 0.6311 0.114 Uiso 1 1 calc R . .
C28 C 0.7032(4) 0.02287(9) 0.1803(4) 0.0771(9) Uani 1 1 d . . .
H28A H 0.6143 0.0387 0.2021 0.116 Uiso 1 1 calc R . .
H28B H 0.7159 -0.0033 0.2386 0.116 Uiso 1 1 calc R . .
H28C H 0.6753 0.0178 0.0621 0.116 Uiso 1 1 calc R . .
N29 N 1.2354(4) 0.19276(9) -0.0804(4) 0.0960(9) Uani 1 1 d . . .
C30 C 1.2273(4) 0.07584(10) 0.0702(4) 0.0843(10) Uani 1 1 d . . .
H30A H 1.3449 0.0753 0.1352 0.126 Uiso 1 1 calc R . .
H30B H 1.2018 0.1017 0.0099 0.126 Uiso 1 1 calc R . .
H30C H 1.2032 0.0530 -0.0076 0.126 Uiso 1 1 calc R . .

loop_
_atom_site_aniso_label
_atom_site_aniso_U_11
_atom_site_aniso_U_22
_atom_site_aniso_U_33
_atom_site_aniso_U_23
_atom_site_aniso_U_13
_atom_site_aniso_U_12
C1 0.0560(15) 0.0372(13) 0.0535(15) 0.0024(11) 0.0180(13) -0.0014(12)
C2 0.0593(17) 0.0376(13) 0.0533(16) 0.0043(12) 0.0155(14) 0.0033(12)
C3 0.0511(16) 0.0338(12) 0.0567(16) 0.0043(11) 0.0168(13) 0.0065(11)
C4 0.0605(17) 0.0387(14) 0.0528(15) -0.0023(11) 0.0208(14) 0.0015(12)
C5 0.0700(18) 0.0314(12) 0.0557(16) 0.0027(11) 0.0195(14) -0.0008(13)
C6 0.0589(17) 0.0440(15) 0.0519(15) -0.0010(11) 0.0169(14) 0.0036(12)
C7 0.0693(19) 0.0424(14) 0.0536(16) 0.0031(12) 0.0173(15) 0.0054(14)
C8 0.0555(16) 0.0464(14) 0.0527(15) 0.0025(12) 0.0178(13) -0.0003(12)
C9 0.0561(16) 0.0394(14) 0.0549(15) 0.0023(11) 0.0158(13) 0.0002(12)
C10 0.0678(18) 0.0398(14) 0.0498(14) -0.0029(11) 0.0186(14) -0.0007(13)
C11 0.0703(19) 0.0385(14) 0.0702(18) 0.0055(12) 0.0228(16) 0.0052(13)
C12 0.0551(17) 0.0495(15) 0.0727(19) 0.0097(14) 0.0197(16) 0.0023(13)
C13 0.077(2) 0.0464(15) 0.0601(17) -0.0029(13) 0.0223(16) 0.0120(15)
C14 0.088(2) 0.0571(17) 0.0686(19) -0.0126(14) 0.0277(18) -0.0210(16)
C15 0.069(2) 0.0457(15) 0.0687(18) 0.0131(14) 0.0303(16) 0.0146(14)
C16 0.087(2) 0.0389(14) 0.0623(17) -0.0002(12) 0.0253(17) 0.0006(14)
C17 0.0547(16) 0.0459(14) 0.0547(16) 0.0047(12) 0.0134(14) 0.0062(13)
C18 0.0594(17) 0.0366(13) 0.0633(17) -0.0045(12) 0.0183(15) 0.0058(12)
C19 0.0696(19) 0.0571(17) 0.0628(17) -0.0050(13) 0.0254(15) 0.0078(15)
C20 0.074(2) 0.0402(14) 0.0718(19) 0.0072(14) 0.0293(17) 0.0036(14)
C21 0.091(2) 0.0402(15) 0.0704(18) -0.0053(13) 0.0258(17) 0.0125(15)
C22 0.079(2) 0.0462(16) 0.0757(19) 0.0130(14) 0.0313(17) -0.0020(15)
C23 0.076(2) 0.0581(18) 0.089(2) -0.0039(16) 0.0341(19) -0.0216(15)
C24 0.0660(18) 0.0576(17) 0.0666(17) 0.0097(14) 0.0311(15) 0.0011(14)
C25 0.0647(19) 0.0683(17) 0.0638(18) -0.0071(14) 0.0152(15) -0.0042(15)
C26 0.083(2) 0.0518(17) 0.087(2) 0.0111(15) 0.040(2) 0.0061(16)
C27 0.069(2) 0.084(2) 0.0678(19) -0.0064(16) 0.0111(16) -0.0104(17)
C28 0.081(2) 0.0625(18) 0.085(2) -0.0195(16) 0.0220(18) -0.0131(16)
N29 0.108(2) 0.0796(19) 0.119(3) 0.0099(17) 0.063(2) 0.0065(17)
C30 0.101(2) 0.071(2) 0.099(2) 0.0130(18) 0.057(2) 0.0171(18)

loop_
_atom_type_symbol
_atom_type_description
_atom_type_scat_dispersion_real
_atom_type_scat_dispersion_imag
_atom_type_scat_source
C C 0.0033 0.0016 'International Tables Vol C Tables 4.2.6.8 and 6.1.1.4'
H H 0.0000 0.0000 'International Tables Vol C Tables 4.2.6.8 and 6.1.1.4'
N N 0.0061 0.0033 'International Tables Vol C Tables 4.2.6.8 and 6.1.1.4'

loop_
_geom_angle_atom_site_label_1
_geom_angle_atom_site_label_2
_geom_angle_atom_site_label_3
_geom_angle
_geom_angle_site_symmetry_1
_geom_angle_site_symmetry_3
_geom_angle_publ_flag
C9 C1 C8 123.7(2) . . ?
C9 C1 C4 146.2(2) . . ?
C8 C1 C4 90.06(19) . . ?
C7 C2 C5 118.3(2) . . ?
C7 C2 C25 119.8(2) . . ?
C5 C2 C25 121.8(2) . . ?
C18 C3 C17 119.6(2) . . ?
C18 C3 C9 120.5(2) . . ?
C17 C3 C9 119.8(2) . . ?
C10 C4 C6 123.1(2) . . ?
C10 C4 C1 146.8(2) . . ?
C6 C4 C1 90.08(19) . . ?
C14 C5 C2 119.3(3) . . ?
C14 C5 C10 119.8(2) . . ?
C2 C5 C10 120.9(2) . . ?
C19 C6 C4 122.3(2) . . ?
C19 C6 C8 147.9(3) . . ?
C4 C6 C8 89.76(19) . . ?
C2 C7 C20 121.8(3) . . ?
C2 C7 H7A 119.1 . . ?
C20 C7 H7A 119.1 . . ?
C24 C8 C1 121.8(2) . . ?
C24 C8 C6 148.1(3) . . ?
C1 C8 C6 90.09(19) . . ?
C1 C9 C11 113.6(2) . . ?
C1 C9 C3 123.1(2) . . ?
C11 C9 C3 123.2(2) . . ?
C4 C10 C16 114.2(2) . . ?
C4 C10 C5 124.9(2) . . ?
C16 C10 C5 121.0(2) . . ?
C22 C11 C9 122.6(2) . . ?
C22 C11 H11A 118.7 . . ?
C9 C11 H11A 118.7 . . ?
C15 C12 C17 121.6(3) . . ?
C15 C12 H12A 119.2 . . ?
C17 C12 H12A 119.2 . . ?
C15 C13 C18 122.6(3) . . ?
C15 C13 H13A 118.7 . . ?
C18 C13 H13A 118.7 . . ?
C23 C14 C5 121.8(3) . . ?
C23 C14 H14A 119.1 . . ?
C5 C14 H14A 119.1 . . ?
C12 C15 C13 118.4(3) . . ?
C12 C15 C30 120.3(3) . . ?
C13 C15 C30 121.3(3) . . ?
C21 C16 C10 122.6(2) . . ?
C21 C16 H16A 118.7 . . ?
C10 C16 H16A 118.7 . . ?
C12 C17 C3 119.2(2) . . ?
C12 C17 C27 119.3(3) . . ?
C3 C17 C27 121.6(2) . . ?
C13 C18 C3 118.6(2) . . ?
C13 C18 C28 120.0(3) . . ?
C3 C18 C28 121.4(3) . . ?
C6 C19 C21 115.4(3) . . ?
C6 C19 H19A 122.3 . . ?
C21 C19 H19A 122.3 . . ?
C23 C20 C7 119.9(3) . . ?
C23 C20 C26 119.6(3) . . ?
C7 C20 C26 120.5(3) . . ?
C16 C21 C19 122.3(2) . . ?
C16 C21 H21A 118.8 . . ?
C19 C21 H21A 118.8 . . ?
C11 C22 C24 122.7(2) . . ?
C11 C22 H22A 118.7 . . ?
C24 C22 H22A 118.7 . . ?
C14 C23 C20 118.9(3) . . ?
C14 C23 H23A 120.6 . . ?
C20 C23 H23A 120.6 . . ?
C8 C24 C22 115.5(2) . . ?
C8 C24 H24A 122.2 . . ?
C22 C24 H24A 122.2 . . ?
C2 C25 H25A 109.5 . . ?
C2 C25 H25B 109.5 . . ?
H25A C25 H25B 109.5 . . ?
C2 C25 H25C 109.5 . . ?
H25A C25 H25C 109.5 . . ?
H25B C25 H25C 109.5 . . ?
N29 C26 C20 179.3(4) . . ?
C17 C27 H27A 109.5 . . ?
C17 C27 H27B 109.5 . . ?
H27A C27 H27B 109.5 . . ?
C17 C27 H27C 109.5 . . ?
H27A C27 H27C 109.5 . . ?
H27B C27 H27C 109.5 . . ?
C18 C28 H28A 109.5 . . ?
C18 C28 H28B 109.5 . . ?
H28A C28 H28B 109.5 . . ?
C18 C28 H28C 109.5 . . ?
H28A C28 H28C 109.5 . . ?
H28B C28 H28C 109.5 . . ?
C15 C30 H30A 109.5 . . ?
C15 C30 H30B 109.5 . . ?
H30A C30 H30B 109.5 . . ?
C15 C30 H30C 109.5 . . ?
H30A C30 H30C 109.5 . . ?
H30B C30 H30C 109.5 . . ?

loop_
_geom_bond_atom_site_label_1
_geom_bond_atom_site_label_2
_geom_bond_distance
_geom_bond_site_symmetry_2
_geom_bond_publ_flag
C1 C9 1.367(3) . ?
C1 C8 1.409(3) . ?
C1 C4 1.515(3) . ?
C2 C7 1.375(3) . ?
C2 C5 1.398(3) . ?
C2 C25 1.502(4) . ?
C3 C18 1.395(3) . ?
C3 C17 1.404(3) . ?
C3 C9 1.484(3) . ?
C4 C10 1.369(3) . ?
C4 C6 1.413(3) . ?
C5 C14 1.382(4) . ?
C5 C10 1.486(4) . ?
C6 C19 1.360(3) . ?
C6 C8 1.518(3) . ?
C7 C20 1.381(4) . ?
C7 H7A 0.9300 . ?
C8 C24 1.357(3) . ?
C9 C11 1.419(3) . ?
C10 C16 1.417(3) . ?
C11 C22 1.362(4) . ?
C11 H11A 0.9300 . ?
C12 C15 1.371(4) . ?
C12 C17 1.385(3) . ?
C12 H12A 0.9300 . ?
C13 C15 1.373(4) . ?
C13 C18 1.381(4) . ?
C13 H13A 0.9300 . ?
C14 C23 1.375(4) . ?
C14 H14A 0.9300 . ?
C15 C30 1.519(4) . ?
C16 C21 1.372(4) . ?
C16 H16A 0.9300 . ?
C17 C27 1.508(4) . ?
C18 C28 1.507(4) . ?
C19 C21 1.404(4) . ?
C19 H19A 0.9300 . ?
C20 C23 1.375(4) . ?
C20 C26 1.436(4) . ?
C21 H21A 0.9300 . ?
C22 C24 1.400(4) . ?
C22 H22A 0.9300 . ?
C23 H23A 0.9300 . ?
C24 H24A 0.9300 . ?
C25 H25A 0.9600 . ?
C25 H25B 0.9600 . ?
C25 H25C 0.9600 . ?
C26 N29 1.138(4) . ?
C27 H27A 0.9600 . ?
C27 H27B 0.9600 . ?
C27 H27C 0.9600 . ?
C28 H28A 0.9600 . ?
C28 H28B 0.9600 . ?
C28 H28C 0.9600 . ?
C30 H30A 0.9600 . ?
C30 H30B 0.9600 . ?
C30 H30C 0.9600 . ?

loop_
_geom_torsion_atom_site_label_1
_geom_torsion_atom_site_label_2
_geom_torsion_atom_site_label_3
_geom_torsion_atom_site_label_4
_geom_torsion
_geom_torsion_site_symmetry_1
_geom_torsion_site_symmetry_2
_geom_torsion_site_symmetry_3
_geom_torsion_site_symmetry_4
_geom_torsion_publ_flag
C9 C1 C4 C10 1.0(7) . . . . ?
C8 C1 C4 C10 178.9(4) . . . . ?
C9 C1 C4 C6 -177.5(4) . . . . ?
C8 C1 C4 C6 0.4(2) . . . . ?
C7 C2 C5 C14 -0.1(4) . . . . ?
C25 C2 C5 C14 -178.0(2) . . . . ?
C7 C2 C5 C10 178.5(2) . . . . ?
C25 C2 C5 C10 0.5(4) . . . . ?
C10 C4 C6 C19 -0.4(4) . . . . ?
C1 C4 C6 C19 178.6(2) . . . . ?
C10 C4 C6 C8 -179.4(2) . . . . ?
C1 C4 C6 C8 -0.38(19) . . . . ?
C5 C2 C7 C20 0.4(4) . . . . ?
C25 C2 C7 C20 178.4(2) . . . . ?
C9 C1 C8 C24 -1.3(4) . . . . ?
C4 C1 C8 C24 -179.9(2) . . . . ?
C9 C1 C8 C6 178.2(2) . . . . ?
C4 C1 C8 C6 -0.38(19) . . . . ?
C19 C6 C8 C24 1.2(8) . . . . ?
C4 C6 C8 C24 179.6(4) . . . . ?
C19 C6 C8 C1 -177.9(4) . . . . ?
C4 C6 C8 C1 0.4(2) . . . . ?
C8 C1 C9 C11 1.0(4) . . . . ?
C4 C1 C9 C11 178.4(3) . . . . ?
C8 C1 C9 C3 -179.4(2) . . . . ?
C4 C1 C9 C3 -2.0(5) . . . . ?
C18 C3 C9 C1 -112.6(3) . . . . ?
C17 C3 C9 C1 65.2(3) . . . . ?
C18 C3 C9 C11 67.0(3) . . . . ?
C17 C3 C9 C11 -115.3(3) . . . . ?
C6 C4 C10 C16 1.8(4) . . . . ?
C1 C4 C10 C16 -176.4(4) . . . . ?
C6 C4 C10 C5 -178.4(2) . . . . ?
C1 C4 C10 C5 3.4(6) . . . . ?
C14 C5 C10 C4 -117.3(3) . . . . ?
C2 C5 C10 C4 64.1(4) . . . . ?
C14 C5 C10 C16 62.4(3) . . . . ?
C2 C5 C10 C16 -116.1(3) . . . . ?
C1 C9 C11 C22 0.3(4) . . . . ?
C3 C9 C11 C22 -179.2(2) . . . . ?
C2 C5 C14 C23 0.0(4) . . . . ?
C10 C5 C14 C23 -178.6(3) . . . . ?
C17 C12 C15 C13 -1.9(4) . . . . ?
C17 C12 C15 C30 177.2(2) . . . . ?
C18 C13 C15 C12 0.8(4) . . . . ?
C18 C13 C15 C30 -178.3(2) . . . . ?
C4 C10 C16 C21 -2.1(4) . . . . ?
C5 C10 C16 C21 178.1(3) . . . . ?
C15 C12 C17 C3 0.9(4) . . . . ?
C15 C12 C17 C27 -179.7(2) . . . . ?
C18 C3 C17 C12 1.2(3) . . . . ?
C9 C3 C17 C12 -176.6(2) . . . . ?
C18 C3 C17 C27 -178.2(2) . . . . ?
C9 C3 C17 C27 4.0(4) . . . . ?
C15 C13 C18 C3 1.3(4) . . . . ?
C15 C13 C18 C28 179.6(2) . . . . ?
C17 C3 C18 C13 -2.2(3) . . . . ?
C9 C3 C18 C13 175.6(2) . . . . ?
C17 C3 C18 C28 179.5(2) . . . . ?
C9 C3 C18 C28 -2.7(4) . . . . ?
C4 C6 C19 C21 -0.7(4) . . . . ?
C8 C6 C19 C21 177.3(4) . . . . ?
C2 C7 C20 C23 -0.7(4) . . . . ?
C2 C7 C20 C26 -179.3(2) . . . . ?
C10 C16 C21 C19 1.1(4) . . . . ?
C6 C19 C21 C16 0.4(4) . . . . ?
C9 C11 C22 C24 -1.4(4) . . . . ?
C5 C14 C23 C20 -0.2(4) . . . . ?
C7 C20 C23 C14 0.6(4) . . . . ?
C26 C20 C23 C14 179.2(3) . . . . ?
C1 C8 C24 C22 0.2(4) . . . . ?
C6 C8 C24 C22 -178.8(4) . . . . ?
C11 C22 C24 C8 1.1(4) . . . . ?

loop_
_cod_related_entry_id
_cod_related_entry_database
_cod_related_entry_code
1 ChemSpider 21117849
